data_7151086
loop_
_publ_author_name
'Cockroft, Scott L.'
'Perkins, Julie'
'Zonta, Cristiano'
'Adams, Harry'
'Spey, Sharon E.'
'Low, Caroline M. R.'
'Vinter, Jeremy G.'
'Lawson, Kevin R.'
'Urch, Christopher J.'
'Hunter, Christopher A.'

_publ_section_title
;
 Substituent effects on aromatic stacking interactions.
;
_journal_issue 7
_journal_name_full 'Organic &amp; biomolecular chemistry'
_journal_page_first 1062
_journal_page_last 1080
_journal_paper_doi 10.1039/b617576g
_journal_volume 5
_journal_year 2007
_chemical_formula_sum 'C23 H18 N2 O3'
_chemical_formula_weight 370.39
_space_group_IT_number 33
_symmetry_cell_setting orthorhombic
_symmetry_space_group_name_Hall 'P 2c -2n'
_symmetry_space_group_name_H-M 'P n a 21'
_atom_sites_solution_hydrogens geom
_atom_sites_solution_primary direct
_atom_sites_solution_secondary difmap
_audit_creation_method SHELXL-97
_cell_angle_alpha 90.00
_cell_angle_beta 90.00
_cell_angle_gamma 90.00
_cell_formula_units_Z 4
_cell_length_a 16.939(3)
_cell_length_b 12.274(2)
_cell_length_c 8.5993(15)
_cell_measurement_reflns_used 230
_cell_measurement_temperature 423(2)
_cell_measurement_theta_max 22.3
_cell_measurement_theta_min 3.6
_cell_volume 1787.9(5)
_computing_cell_refinement 'Bruker SMART'
_computing_data_collection 'Bruker SMART'
_computing_data_reduction 'Bruker SHELXTL'
_computing_molecular_graphics 'Bruker SHELXTL'
_computing_publication_material 'Bruker SHELXTL'
_computing_structure_refinement 'SHELXL-97 (Sheldrick, 1997)'
_computing_structure_solution 'SHELXS-97 (Sheldrick, 1990)'
_diffrn_ambient_temperature 423(2)
_diffrn_detector_area_resol_mean 100
_diffrn_measured_fraction_theta_full 0.977
_diffrn_measured_fraction_theta_max 0.977
_diffrn_measurement_device_type 'CCD area detector'
_diffrn_measurement_method 'phi and omega scans'
_diffrn_radiation_monochromator graphite
_diffrn_radiation_source 'fine-focus sealed tube'
_diffrn_radiation_type MoK\a
_diffrn_radiation_wavelength 0.71073
_diffrn_reflns_av_R_equivalents 0.0933
_diffrn_reflns_av_sigmaI/netI 0.0801
_diffrn_reflns_limit_h_max 22
_diffrn_reflns_limit_h_min -18
_diffrn_reflns_limit_k_max 16
_diffrn_reflns_limit_k_min -15
_diffrn_reflns_limit_l_max 11
_diffrn_reflns_limit_l_min -11
_diffrn_reflns_number 11334
_diffrn_reflns_theta_full 28.30
_diffrn_reflns_theta_max 28.30
_diffrn_reflns_theta_min 2.05
_diffrn_standards_decay_% 0
_diffrn_standards_number 0
_exptl_absorpt_coefficient_mu 0.092
_exptl_absorpt_correction_T_max 0.9818
_exptl_absorpt_correction_T_min 0.9614
_exptl_absorpt_correction_type multi-scan
_exptl_absorpt_process_details SADABS
_exptl_crystal_colour YELLOW
_exptl_crystal_density_diffrn 1.376
_exptl_crystal_density_method 'not measured'
_exptl_crystal_description NEEDLE
_exptl_crystal_F_000 776
_exptl_crystal_size_max 0.43
_exptl_crystal_size_mid 0.20
_exptl_crystal_size_min 0.20
_refine_diff_density_max 0.356
_refine_diff_density_min -0.262
_refine_diff_density_rms 0.080
_refine_ls_abs_structure_details 'Flack H D (1983), Acta Cryst. A39, 876-881'
_refine_ls_abs_structure_Flack 0(10)
_refine_ls_extinction_method none
_refine_ls_goodness_of_fit_ref 0.816
_refine_ls_hydrogen_treatment constr
_refine_ls_matrix_type full
_refine_ls_number_parameters 255
_refine_ls_number_reflns 2310
_refine_ls_number_restraints 1
_refine_ls_restrained_S_all 0.816
_refine_ls_R_factor_all 0.0906
_refine_ls_R_factor_gt 0.0579
_refine_ls_shift/su_max 0.000
_refine_ls_shift/su_mean 0.000
_refine_ls_structure_factor_coef Fsqd
_refine_ls_weighting_details 'calc w=1/[\s^2^(Fo^2^)+(0.0992P)^2^+0.0000P] where P=(Fo^2^+2Fc^2^)/3'
_refine_ls_weighting_scheme calc
_refine_ls_wR_factor_gt 0.1256
_refine_ls_wR_factor_ref 0.1411
_reflns_number_gt 1486
_reflns_number_total 2310
_reflns_threshold_expression >2sigma(I)
_cod_data_source_file b617576g.txt
_cod_data_source_block och24t
_cod_depositor_comments
;
The following automatic conversions were performed:
'_symmetry_cell_setting' value 'Orthorhombic' changed to 'orthorhombic'
according to '/home/saulius/struct/CIF-dictionaries/cif_core.dic'
dictionary named 'cif_core.dic' version 2.4.1 from
2010-06-29.

'_exptl_absorpt_correction_type' value 'MULTI-SCAN' changed
to 'multi-scan' according to
'/home/saulius/struct/CIF-dictionaries/cif_core.dic' dictionary named
'cif_core.dic' version 2.4.1 from
2010-06-29.

'_refine_ls_hydrogen_treatment' value 'CONSTR' changed to
'constr' according to '/home/saulius/struct/CIF-dictionaries/cif_core.dic'
dictionary named 'cif_core.dic' version 2.4.1 from 2010-06-29.

Automatic conversion script
Id: cif_fix_enum 1527 2010-12-29 10:47:43Z saulius 
;
_cod_original_cell_volume 1787.8(5)
_cod_original_sg_symbol_H-M Pna2(1)
_cod_database_code 7151086

loop_
_symmetry_equiv_pos_as_xyz
'x, y, z'
'-x, -y, z+1/2'
'x+1/2, -y+1/2, z'
'-x+1/2, y+1/2, z+1/2'

loop_
_atom_site_label
_atom_site_type_symbol
_atom_site_fract_x
_atom_site_fract_y
_atom_site_fract_z
_atom_site_U_iso_or_equiv
_atom_site_adp_type
_atom_site_occupancy
_atom_site_symmetry_multiplicity
_atom_site_calc_flag
_atom_site_refinement_flags
_atom_site_disorder_assembly
_atom_site_disorder_group
N1 N 0.26718(16) 0.2528(2) 0.3506(4) 0.0311(7) Uani 1 1 d . . .
H1A H 0.2541 0.2980 0.2786 0.037 Uiso 1 1 calc R . .
N2 N 0.2742(2) 0.3760(2) 0.9799(4) 0.0358(8) Uani 1 1 d . . .
O1 O 0.30873(17) 0.08153(19) 0.4062(3) 0.0442(7) Uani 1 1 d . . .
O3 O 0.33678(18) 0.4045(2) 1.0387(4) 0.0524(8) Uani 1 1 d . . .
O4 O 0.21317(17) 0.36503(19) 1.0550(3) 0.0401(7) Uani 1 1 d . . .
C1 C 0.2849(2) 0.1481(3) 0.3110(4) 0.0305(8) Uani 1 1 d . . .
C2 C 0.2745(2) 0.1201(3) 0.1415(4) 0.0292(8) Uani 1 1 d . . .
C3 C 0.1978(2) 0.1026(2) 0.0827(4) 0.0297(8) Uani 1 1 d . . .
C4 C 0.1281(2) 0.1094(3) 0.1770(5) 0.0371(9) Uani 1 1 d . . .
H4A H 0.1331 0.1234 0.2828 0.045 Uiso 1 1 calc R . .
C5 C 0.0550(2) 0.0956(3) 0.1146(5) 0.0420(10) Uani 1 1 d . . .
H5A H 0.0106 0.1018 0.1776 0.050 Uiso 1 1 calc R . .
C6 C 0.0461(2) 0.0719(3) -0.0461(5) 0.0444(10) Uani 1 1 d . . .
H6A H -0.0040 0.0625 -0.0878 0.053 Uiso 1 1 calc R . .
C7 C 0.1103(2) 0.0628(3) -0.1386(5) 0.0383(9) Uani 1 1 d . . .
H7A H 0.1034 0.0475 -0.2437 0.046 Uiso 1 1 calc R . .
C8 C 0.1884(2) 0.0762(3) -0.0788(5) 0.0314(8) Uani 1 1 d . . .
C9 C 0.2547(2) 0.0651(3) -0.1726(4) 0.0330(8) Uani 1 1 d . . .
H9A H 0.2482 0.0485 -0.2773 0.040 Uiso 1 1 calc R . .
C10 C 0.3309(2) 0.0783(2) -0.1131(4) 0.0319(8) Uani 1 1 d . . .
C11 C 0.3988(2) 0.0639(3) -0.2091(5) 0.0373(9) Uani 1 1 d . . .
H11A H 0.3924 0.0443 -0.3128 0.045 Uiso 1 1 calc R . .
C12 C 0.4724(2) 0.0786(3) -0.1510(5) 0.0442(10) Uani 1 1 d . . .
H12A H 0.5161 0.0671 -0.2144 0.053 Uiso 1 1 calc R . .
C13 C 0.4833(2) 0.1111(3) 0.0052(5) 0.0436(10) Uani 1 1 d . . .
H13A H 0.5341 0.1233 0.0423 0.052 Uiso 1 1 calc R . .
C14 C 0.4204(2) 0.1248(3) 0.1022(5) 0.0373(9) Uani 1 1 d . . .
H14A H 0.4288 0.1451 0.2051 0.045 Uiso 1 1 calc R . .
C15 C 0.3412(2) 0.1081(2) 0.0467(5) 0.0299(8) Uani 1 1 d . . .
C16 C 0.2698(2) 0.2898(3) 0.5086(4) 0.0272(8) Uani 1 1 d . . .
C17 C 0.3427(2) 0.3005(3) 0.5836(4) 0.0295(8) Uani 1 1 d . . .
C18 C 0.3433(2) 0.3314(3) 0.7380(4) 0.0315(8) Uani 1 1 d . . .
H18A H 0.3908 0.3394 0.7909 0.038 Uiso 1 1 calc R . .
C19 C 0.2729(2) 0.3502(3) 0.8127(4) 0.0292(8) Uani 1 1 d . . .
C20 C 0.2008(2) 0.3432(3) 0.7392(4) 0.0306(8) Uani 1 1 d . . .
H20A H 0.1545 0.3580 0.7931 0.037 Uiso 1 1 calc R . .
C21 C 0.19839(19) 0.3137(3) 0.5837(4) 0.0295(8) Uani 1 1 d . . .
C22 C 0.1205(2) 0.3054(3) 0.5026(5) 0.0419(10) Uani 1 1 d . . .
H22A H 0.1037 0.2307 0.5011 0.063 Uiso 1 1 calc R . .
H22B H 0.1257 0.3314 0.3978 0.063 Uiso 1 1 calc R . .
H22C H 0.0821 0.3486 0.5567 0.063 Uiso 1 1 calc R . .
C23 C 0.4194(2) 0.2796(3) 0.5010(5) 0.0412(10) Uani 1 1 d . . .
H23A H 0.4615 0.3154 0.5554 0.062 Uiso 1 1 calc R . .
H23B H 0.4163 0.3073 0.3968 0.062 Uiso 1 1 calc R . .
H23C H 0.4294 0.2026 0.4979 0.062 Uiso 1 1 calc R . .

loop_
_atom_site_aniso_label
_atom_site_aniso_U_11
_atom_site_aniso_U_22
_atom_site_aniso_U_33
_atom_site_aniso_U_23
_atom_site_aniso_U_13
_atom_site_aniso_U_12
N1 0.0390(17) 0.0291(14) 0.0252(15) -0.0006(12) -0.0005(14) 0.0048(12)
N2 0.052(2) 0.0303(16) 0.0250(16) -0.0017(12) -0.0047(15) 0.0048(14)
O1 0.0734(19) 0.0306(13) 0.0288(14) 0.0012(11) -0.0085(14) 0.0024(12)
O3 0.0519(17) 0.0684(18) 0.0368(16) -0.0186(15) -0.0153(15) 0.0044(15)
O4 0.0569(18) 0.0363(13) 0.0272(14) 0.0025(12) 0.0043(13) 0.0053(12)
C1 0.0365(19) 0.0295(18) 0.0255(18) -0.0026(14) 0.0024(15) -0.0041(15)
C2 0.036(2) 0.0238(15) 0.028(2) -0.0015(14) -0.0026(16) 0.0012(13)
C3 0.038(2) 0.0226(15) 0.0286(19) -0.0011(14) 0.0006(16) 0.0004(13)
C4 0.043(2) 0.0334(18) 0.035(2) -0.0033(16) 0.0022(18) 0.0002(16)
C5 0.037(2) 0.041(2) 0.048(3) -0.0035(18) 0.0050(19) 0.0009(17)
C6 0.039(2) 0.041(2) 0.054(3) -0.0026(19) -0.008(2) 0.0049(17)
C7 0.046(2) 0.0352(19) 0.034(2) -0.0024(15) -0.0098(18) 0.0018(16)
C8 0.0367(19) 0.0250(16) 0.033(2) -0.0007(14) -0.0009(16) -0.0014(14)
C9 0.048(2) 0.0265(17) 0.0243(17) -0.0024(14) -0.0023(16) 0.0005(14)
C10 0.043(2) 0.0231(16) 0.030(2) -0.0007(15) 0.0049(16) -0.0016(14)
C11 0.048(2) 0.0353(19) 0.0282(18) -0.0029(15) 0.0074(17) -0.0004(16)
C12 0.045(2) 0.045(2) 0.042(2) 0.0016(18) 0.015(2) -0.0023(18)
C13 0.035(2) 0.047(2) 0.049(3) 0.0023(19) 0.0002(19) -0.0033(16)
C14 0.040(2) 0.0362(19) 0.035(2) 0.0000(16) -0.0008(18) 0.0010(15)
C15 0.0364(19) 0.0231(15) 0.0302(19) -0.0012(14) 0.0009(16) 0.0012(13)
C16 0.037(2) 0.0216(15) 0.0234(17) 0.0007(13) 0.0023(16) 0.0013(13)
C17 0.0318(19) 0.0236(16) 0.033(2) 0.0018(14) 0.0014(16) 0.0005(13)
C18 0.0332(19) 0.0289(17) 0.032(2) -0.0016(15) -0.0060(16) 0.0007(14)
C19 0.042(2) 0.0235(16) 0.0225(17) 0.0006(13) -0.0025(16) 0.0004(14)
C20 0.0342(19) 0.0305(17) 0.0272(18) -0.0040(15) 0.0051(16) 0.0021(14)
C21 0.0297(19) 0.0254(15) 0.0335(19) -0.0021(15) -0.0019(16) 0.0010(14)
C22 0.036(2) 0.049(2) 0.040(2) -0.0144(18) -0.0028(18) 0.0048(17)
C23 0.033(2) 0.045(2) 0.045(2) -0.0054(18) 0.0022(18) -0.0045(15)

loop_
_atom_type_symbol
_atom_type_description
_atom_type_scat_dispersion_real
_atom_type_scat_dispersion_imag
_atom_type_scat_source
C C 0.0033 0.0000 'International Tables Vol C Tables 4.2.6.8 and 6.1.1.4'
H H 0.0000 0.0000 'International Tables Vol C Tables 4.2.6.8 and 6.1.1.4'
N N 0.0061 0.0000 'International Tables Vol C Tables 4.2.6.8 and 6.1.1.4'
O O 0.0106 0.0000 'International Tables Vol C Tables 4.2.6.8 and 6.1.1.4'

loop_
_geom_angle_atom_site_label_1
_geom_angle_atom_site_label_2
_geom_angle_atom_site_label_3
_geom_angle
_geom_angle_site_symmetry_1
_geom_angle_site_symmetry_3
_geom_angle_publ_flag
C1 N1 C16 121.9(3) . . ?
O3 N2 O4 122.9(3) . . ?
O3 N2 C19 118.5(3) . . ?
O4 N2 C19 118.6(3) . . ?
O1 C1 N1 122.3(3) . . ?
O1 C1 C2 122.2(3) . . ?
N1 C1 C2 115.5(3) . . ?
C15 C2 C3 121.2(3) . . ?
C15 C2 C1 119.5(3) . . ?
C3 C2 C1 119.3(3) . . ?
C2 C3 C8 118.9(3) . . ?
C2 C3 C4 123.1(3) . . ?
C8 C3 C4 117.9(3) . . ?
C5 C4 C3 121.3(4) . . ?
C4 C5 C6 120.4(4) . . ?
C7 C6 C5 120.3(4) . . ?
C6 C7 C8 121.5(4) . . ?
C9 C8 C3 119.6(3) . . ?
C9 C8 C7 121.9(4) . . ?
C3 C8 C7 118.5(3) . . ?
C8 C9 C10 121.6(3) . . ?
C9 C10 C11 121.2(3) . . ?
C9 C10 C15 119.5(3) . . ?
C11 C10 C15 119.3(3) . . ?
C12 C11 C10 120.8(4) . . ?
C11 C12 C13 120.5(4) . . ?
C14 C13 C12 121.0(4) . . ?
C13 C14 C15 120.5(4) . . ?
C2 C15 C14 123.0(3) . . ?
C2 C15 C10 119.1(3) . . ?
C14 C15 C10 117.9(3) . . ?
C17 C16 C21 121.9(3) . . ?
C17 C16 N1 119.6(3) . . ?
C21 C16 N1 118.5(3) . . ?
C18 C17 C16 118.3(3) . . ?
C18 C17 C23 119.7(3) . . ?
C16 C17 C23 122.0(3) . . ?
C19 C18 C17 119.3(3) . . ?
C18 C19 C20 123.0(3) . . ?
C18 C19 N2 118.7(3) . . ?
C20 C19 N2 118.3(3) . . ?
C19 C20 C21 119.1(3) . . ?
C20 C21 C16 118.3(3) . . ?
C20 C21 C22 119.6(3) . . ?
C16 C21 C22 122.1(3) . . ?

loop_
_geom_bond_atom_site_label_1
_geom_bond_atom_site_label_2
_geom_bond_distance
_geom_bond_site_symmetry_2
_geom_bond_publ_flag
N1 C1 1.363(4) . ?
N1 C16 1.433(5) . ?
N2 O3 1.226(4) . ?
N2 O4 1.226(4) . ?
N2 C19 1.472(4) . ?
O1 C1 1.225(4) . ?
C1 C2 1.508(5) . ?
C2 C15 1.401(5) . ?
C2 C3 1.410(5) . ?
C3 C8 1.435(6) . ?
C3 C4 1.434(5) . ?
C4 C5 1.360(6) . ?
C5 C6 1.421(6) . ?
C6 C7 1.351(6) . ?
C7 C8 1.428(5) . ?
C8 C9 1.390(5) . ?
C9 C10 1.398(5) . ?
C10 C11 1.426(5) . ?
C10 C15 1.432(6) . ?
C11 C12 1.356(6) . ?
C12 C13 1.413(6) . ?
C13 C14 1.364(5) . ?
C14 C15 1.439(5) . ?
C16 C17 1.400(5) . ?
C16 C21 1.402(5) . ?
C17 C18 1.381(5) . ?
C17 C23 1.503(5) . ?
C18 C19 1.373(5) . ?
C19 C20 1.377(5) . ?
C20 C21 1.386(5) . ?
C21 C22 1.496(5) . ?

loop_
_geom_torsion_atom_site_label_1
_geom_torsion_atom_site_label_2
_geom_torsion_atom_site_label_3
_geom_torsion_atom_site_label_4
_geom_torsion
_geom_torsion_site_symmetry_1
_geom_torsion_site_symmetry_2
_geom_torsion_site_symmetry_3
_geom_torsion_site_symmetry_4
_geom_torsion_publ_flag
C16 N1 C1 O1 -4.6(5) . . . . ?
C16 N1 C1 C2 176.3(3) . . . . ?
O1 C1 C2 C15 -73.5(4) . . . . ?
N1 C1 C2 C15 105.5(4) . . . . ?
O1 C1 C2 C3 104.1(4) . . . . ?
N1 C1 C2 C3 -76.8(4) . . . . ?
C15 C2 C3 C8 -2.5(4) . . . . ?
C1 C2 C3 C8 179.9(3) . . . . ?
C15 C2 C3 C4 177.3(3) . . . . ?
C1 C2 C3 C4 -0.3(5) . . . . ?
C2 C3 C4 C5 177.7(3) . . . . ?
C8 C3 C4 C5 -2.6(5) . . . . ?
C3 C4 C5 C6 1.3(5) . . . . ?
C4 C5 C6 C7 -0.1(6) . . . . ?
C5 C6 C7 C8 0.2(6) . . . . ?
C2 C3 C8 C9 2.1(4) . . . . ?
C4 C3 C8 C9 -177.7(3) . . . . ?
C2 C3 C8 C7 -177.6(3) . . . . ?
C4 C3 C8 C7 2.6(4) . . . . ?
C6 C7 C8 C9 178.8(3) . . . . ?
C6 C7 C8 C3 -1.6(5) . . . . ?
C3 C8 C9 C10 0.4(5) . . . . ?
C7 C8 C9 C10 -180.0(3) . . . . ?
C8 C9 C10 C11 178.3(3) . . . . ?
C8 C9 C10 C15 -2.4(5) . . . . ?
C9 C10 C11 C12 179.0(3) . . . . ?
C15 C10 C11 C12 -0.3(5) . . . . ?
C10 C11 C12 C13 -1.6(6) . . . . ?
C11 C12 C13 C14 2.3(6) . . . . ?
C12 C13 C14 C15 -1.0(6) . . . . ?
C3 C2 C15 C14 -179.7(3) . . . . ?
C1 C2 C15 C14 -2.1(5) . . . . ?
C3 C2 C15 C10 0.5(5) . . . . ?
C1 C2 C15 C10 178.1(3) . . . . ?
C13 C14 C15 C2 179.4(3) . . . . ?
C13 C14 C15 C10 -0.8(5) . . . . ?
C9 C10 C15 C2 2.0(5) . . . . ?
C11 C10 C15 C2 -178.8(3) . . . . ?
C9 C10 C15 C14 -177.8(3) . . . . ?
C11 C10 C15 C14 1.4(4) . . . . ?
C1 N1 C16 C17 70.0(4) . . . . ?
C1 N1 C16 C21 -109.6(4) . . . . ?
C21 C16 C17 C18 2.6(5) . . . . ?
N1 C16 C17 C18 -177.0(3) . . . . ?
C21 C16 C17 C23 -177.2(3) . . . . ?
N1 C16 C17 C23 3.1(5) . . . . ?
C16 C17 C18 C19 0.2(5) . . . . ?
C23 C17 C18 C19 -179.9(3) . . . . ?
C17 C18 C19 C20 -2.2(5) . . . . ?
C17 C18 C19 N2 176.0(3) . . . . ?
O3 N2 C19 C18 16.7(5) . . . . ?
O4 N2 C19 C18 -161.3(3) . . . . ?
O3 N2 C19 C20 -165.0(3) . . . . ?
O4 N2 C19 C20 17.0(5) . . . . ?
C18 C19 C20 C21 1.4(5) . . . . ?
N2 C19 C20 C21 -176.8(3) . . . . ?
C19 C20 C21 C16 1.4(5) . . . . ?
C19 C20 C21 C22 179.7(3) . . . . ?
C17 C16 C21 C20 -3.5(5) . . . . ?
N1 C16 C21 C20 176.2(3) . . . . ?
C17 C16 C21 C22 178.3(3) . . . . ?
N1 C16 C21 C22 -2.1(5) . . . . ?

loop_
_cod_related_entry_id
_cod_related_entry_database
_cod_related_entry_code
1 ChemSpider 17274015
